data_7100690
loop_
_publ_author_name
'Jonathan Steed'
'J. Howard'
'Andrew D.M. Parker'
'Ivana Radosavljevic-Evans'
J.M.Russell

_publ_section_title
;
Simultaneous anion and cation binding by a simple
polymer-bound ureidopyridyl ligand
;
_journal_name_full 'Chemical Communications'
_journal_paper_doi 10.1039/b513820e
_journal_year 2006
_chemical_formula_moiety ' C54 H64 N14 Ni1 O14 '
_chemical_formula_sum 'C54 H64 N14 Ni O14'
_chemical_formula_weight 1191.88
_space_group_IT_number 2
_symmetry_cell_setting triclinic
_symmetry_space_group_name_Hall '-P 1'
_symmetry_space_group_name_H-M 'P -1'
_cell_angle_alpha 71.814(3)
_cell_angle_beta 76.228(3)
_cell_angle_gamma 74.062(3)
_cell_formula_units_Z 1
_cell_length_a 8.8731(12)
_cell_length_b 12.7159(18)
_cell_length_c 13.7082(19)
_cell_measurement_temperature 120
_cell_volume 1393.2(3)
_diffrn_ambient_temperature 120
_exptl_crystal_density_diffrn 1.420
_cod_depositor_comments
;
The following automatic conversions were performed:
'_symmetry_cell_setting' value 'Triclinic' changed to 'triclinic'
according to '/home/saulius/struct/CIF-dictionaries/cif_core.dic'
dictionary named 'cif_core.dic' version 2.4.1 from 2010-06-29.

Automatic conversion script
Id: cif_fix_enum 1527 2010-12-29 10:47:43Z saulius 
;
_cod_original_formula_sum ' C54 H64 N14 Ni1 O14 '
_cod_database_code 7100690

loop_
_symmetry_equiv_pos_as_xyz
x,y,z
-x,-y,-z

loop_
_atom_site_label
_atom_site_type_symbol
_atom_site_fract_x
_atom_site_fract_y
_atom_site_fract_z
_atom_site_U_iso_or_equiv
_atom_site_occupancy
_atom_site_adp_type
_atom_site_refinement_flags_posn
_atom_site_refinement_flags_adp
_atom_site_refinement_flags_occupancy
_atom_site_disorder_assembly
_atom_site_disorder_group
_atom_site_attached_hydrogens
Ni1 Ni 1.0000 0.5000 1.0000 0.0078 1.0000 Uani S . . . . .
N1 N 1.2119(7) 0.4626(5) 1.0641(5) 0.0143 1.0000 Uani . . . . . .
C3 C 1.2292(9) 0.5190(7) 1.1280(6) 0.0126 1.0000 Uani . . . . . .
C4 C 1.3681(9) 0.4980(6) 1.1688(6) 0.0132 1.0000 Uani . . . . . .
C5 C 1.4979(9) 0.4135(6) 1.1419(6) 0.0154 1.0000 Uani . . . . . .
C6 C 1.4801(10) 0.3562(7) 1.0768(6) 0.0173 1.0000 Uani . . . . . .
C7 C 1.3384(10) 0.3816(7) 1.0392(6) 0.0170 1.0000 Uani . . . . . .
N2 N 1.3638(8) 0.5634(6) 1.2354(5) 0.0169 1.0000 Uani . . . . . .
C9 C 1.4880(10) 0.5596(7) 1.2819(6) 0.0161 1.0000 Uani . . . . . .
N3 N 1.4418(8) 0.6157(6) 1.3582(5) 0.0193 1.0000 Uani . . . . . .
C11 C 1.5424(10) 0.6272(7) 1.4195(7) 0.0210 1.0000 Uani . . . . . .
C12 C 1.7056(10) 0.5982(8) 1.4028(7) 0.0268 1.0000 Uani . . . . . .
C13 C 1.7902(12) 0.6168(9) 1.4668(7) 0.0344 1.0000 Uani . . . . . .
C14 C 1.7121(12) 0.6678(8) 1.5474(6) 0.0296 1.0000 Uani . . . . . .
C15 C 1.5504(11) 0.6939(7) 1.5636(6) 0.0247 1.0000 Uani . . . . . .
C16 C 1.4667(10) 0.6749(7) 1.5017(7) 0.0216 1.0000 Uani . . . . . .
C17 C 1.8101(13) 0.6936(11) 1.6116(8) 0.0493 1.0000 Uani . . . . . .
O1 O 1.6257(6) 0.5100(5) 1.2564(4) 0.0182 1.0000 Uani . . . . . .
N4 N 0.9475(8) 0.3444(5) 1.1019(5) 0.0172 1.0000 Uani . . . . . .
C20 C 0.9064(9) 0.2712(6) 1.0653(6) 0.0188 1.0000 Uani . . . . . .
C21 C 0.8740(9) 0.1673(7) 1.1289(6) 0.0183 1.0000 Uani . . . . . .
C22 C 0.8860(10) 0.1419(7) 1.2328(6) 0.0210 1.0000 Uani . . . . . .
C23 C 0.9259(10) 0.2178(6) 1.2712(6) 0.0219 1.0000 Uani . . . . . .
C24 C 0.9560(9) 0.3198(7) 1.2025(6) 0.0182 1.0000 Uani . . . . . .
N5 N 0.8327(9) 0.0888(5) 1.0941(5) 0.0205 1.0000 Uani . . . . . .
C26 C 0.7770(10) 0.1119(7) 1.0002(6) 0.0196 1.0000 Uani . . . . . .
N6 N 0.7402(8) 0.0188(5) 0.9904(5) 0.0173 1.0000 Uani . . . . . .
C28 C 0.6719(9) 0.0194(7) 0.9068(6) 0.0170 1.0000 Uani . . . . . .
C29 C 0.6973(10) -0.0838(7) 0.8819(6) 0.0193 1.0000 Uani . . . . . .
C30 C 0.6333(10) -0.0902(7) 0.8019(7) 0.0219 1.0000 Uani . . . . . .
C31 C 0.5390(10) 0.0045(7) 0.7455(7) 0.0215 1.0000 Uani . . . . . .
C32 C 0.5114(10) 0.1078(7) 0.7704(7) 0.0245 1.0000 Uani . . . . . .
C33 C 0.5773(10) 0.1141(7) 0.8504(6) 0.0207 1.0000 Uani . . . . . .
C34 C 0.4759(12) 0.0000(8) 0.6534(7) 0.0336 1.0000 Uani . . . . . .
O2 O 0.7597(7) 0.2059(4) 0.9392(4) 0.0201 1.0000 Uani . . . . . .
O3 O 1.1249(6) 0.4207(5) 0.8826(4) 0.0175 1.0000 Uani . . . . . .
N7 N 1.0700(8) 0.2147(6) 0.7900(6) 0.0224 1.0000 Uani . . . . . .
O4 O 0.9910(7) 0.3071(4) 0.7457(4) 0.0212 1.0000 Uani . . . . . .
O5 O 1.1353(7) 0.2103(5) 0.8647(4) 0.0225 1.0000 Uani . . . . . .
O6 O 1.0885(8) 0.1289(5) 0.7608(5) 0.0294 1.0000 Uani . . . . . .
O7 O 0.8701(8) 0.2379(6) 0.5988(5) 0.0404 1.0000 Uani . . . . . .
C35 C 0.8839(14) 0.1251(10) 0.5978(10) 0.0549 1.0000 Uani . . . . . .
H31 H 1.1368(9) 0.5783(7) 1.1482(6) 0.0202 1.0000 Uiso R . . . . .
H51 H 1.5995(9) 0.3972(6) 1.1689(6) 0.0200 1.0000 Uiso R . . . . .
H61 H 1.5695(10) 0.2945(7) 1.0579(6) 0.0252 1.0000 Uiso R . . . . .
H71 H 1.3299(10) 0.3395(7) 0.9908(6) 0.0213 1.0000 Uiso R . . . . .
H121 H 1.7633(10) 0.5623(8) 1.3451(7) 0.0339 1.0000 Uiso R . . . . .
H131 H 1.9090(12) 0.5954(9) 1.4542(7) 0.0466 1.0000 Uiso R . . . . .
H151 H 1.4924(11) 0.7291(7) 1.6217(6) 0.0363 1.0000 Uiso R . . . . .
H161 H 1.3479(10) 0.6950(7) 1.5158(7) 0.0290 1.0000 Uiso R . . . . .
H171 H 1.7365(13) 0.7285(11) 1.6662(8) 0.0719 1.0000 Uiso R . . . . .
H172 H 1.8803(13) 0.6218(11) 1.6457(8) 0.0719 1.0000 Uiso R . . . . .
H173 H 1.8770(13) 0.7476(11) 1.5651(8) 0.0719 1.0000 Uiso R . . . . .
H201 H 0.8990(9) 0.2920(6) 0.9897(6) 0.0219 1.0000 Uiso R . . . . .
H221 H 0.8660(10) 0.0680(7) 1.2810(6) 0.0275 1.0000 Uiso R . . . . .
H231 H 0.9335(10) 0.1999(6) 1.3465(6) 0.0286 1.0000 Uiso R . . . . .
H241 H 0.9843(9) 0.3754(7) 1.2292(6) 0.0220 1.0000 Uiso R . . . . .
H291 H 0.7634(10) -0.1534(7) 0.9225(6) 0.0247 1.0000 Uiso R . . . . .
H301 H 0.6550(10) -0.1644(7) 0.7847(7) 0.0289 1.0000 Uiso R . . . . .
H321 H 0.4428(10) 0.1769(7) 0.7312(7) 0.0300 1.0000 Uiso R . . . . .
H331 H 0.5588(10) 0.1885(7) 0.8666(6) 0.0278 1.0000 Uiso R . . . . .
H341 H 0.4111(12) 0.0761(8) 0.6229(7) 0.0504 1.0000 Uiso R . . . . .
H342 H 0.5674(12) -0.0219(8) 0.5996(7) 0.0504 1.0000 Uiso R . . . . .
H343 H 0.4083(12) -0.0575(8) 0.6773(7) 0.0504 1.0000 Uiso R . . . . .
H251 H 0.8432 0.0090 1.1403 0.0278 1.0000 Uiso . . . . . .
H271 H 0.7630 -0.0548 1.0456 0.0248 1.0000 Uiso . . . . . .
H81 H 1.2610 0.6194 1.2497 0.0231 1.0000 Uiso . . . . . .
H101 H 1.3252 0.6524 1.3725 0.0262 1.0000 Uiso . . . . . .
H32 H 0.9668 0.2972 0.5450 0.0500 1.0000 Uiso . . . . . .
H421 H 0.7934 0.0933 0.6467 0.0666 1.0000 Uiso . . . . . .
H422 H 0.9867 0.0754 0.6199 0.0666 1.0000 Uiso . . . . . .
H423 H 0.8826 0.1208 0.5257 0.0666 1.0000 Uiso . . . . . .

loop_
_atom_site_aniso_label
_atom_site_aniso_U_11
_atom_site_aniso_U_22
_atom_site_aniso_U_33
_atom_site_aniso_U_23
_atom_site_aniso_U_13
_atom_site_aniso_U_12
Ni1 0.0091(10) 0.0100(9) 0.0077(10) -0.0047(8) -0.0023(8) -0.0041(8)
N1 0.010(3) 0.016(3) 0.020(4) -0.008(3) 0.000(3) -0.005(3)
C3 0.015(4) 0.013(4) 0.012(4) -0.003(3) -0.002(3) -0.006(3)
C4 0.013(4) 0.018(4) 0.016(4) -0.009(3) -0.009(3) -0.004(3)
C5 0.007(4) 0.014(4) 0.025(5) -0.003(3) -0.007(3) -0.002(3)
C6 0.020(4) 0.014(4) 0.021(4) -0.014(3) -0.005(4) 0.004(3)
C7 0.023(4) 0.015(4) 0.017(4) -0.006(3) -0.005(3) -0.005(4)
N2 0.013(4) 0.021(4) 0.018(4) -0.009(3) -0.005(3) 0.000(3)
C9 0.016(5) 0.017(4) 0.016(4) -0.001(3) -0.004(3) -0.007(3)
N3 0.014(4) 0.023(4) 0.026(4) -0.007(3) -0.013(3) -0.004(3)
C11 0.022(5) 0.023(5) 0.025(5) -0.009(4) -0.009(4) -0.009(4)
C12 0.020(5) 0.044(6) 0.022(5) -0.011(4) -0.008(4) -0.010(4)
C13 0.033(6) 0.057(7) 0.020(5) -0.009(5) -0.013(4) -0.015(5)
C14 0.040(6) 0.045(6) 0.009(4) 0.002(4) -0.006(4) -0.028(5)
C15 0.043(6) 0.032(5) 0.006(4) -0.005(4) -0.001(4) -0.020(4)
C16 0.022(5) 0.019(4) 0.024(5) -0.005(4) -0.004(4) -0.004(4)
C17 0.049(7) 0.092(9) 0.024(5) -0.008(6) -0.011(5) -0.047(7)
O1 0.015(3) 0.029(3) 0.015(3) -0.005(3) -0.006(2) -0.010(3)
N4 0.019(4) 0.014(3) 0.022(4) -0.002(3) -0.013(3) -0.005(3)
C20 0.021(4) 0.013(4) 0.024(5) -0.005(4) -0.004(4) -0.007(4)
C21 0.011(4) 0.016(4) 0.030(5) -0.009(4) -0.008(3) 0.001(3)
C22 0.031(5) 0.019(4) 0.014(4) 0.006(3) -0.009(4) -0.014(4)
C23 0.035(5) 0.011(4) 0.020(4) 0.000(3) -0.009(4) -0.006(4)
C24 0.015(4) 0.017(4) 0.024(5) -0.003(4) -0.012(4) 0.000(3)
N5 0.037(4) 0.010(3) 0.021(4) -0.003(3) -0.013(3) -0.008(3)
C26 0.022(5) 0.013(4) 0.022(4) -0.006(4) 0.004(4) -0.006(3)
N6 0.023(4) 0.017(3) 0.018(4) -0.005(3) -0.009(3) -0.009(3)
C28 0.019(4) 0.018(4) 0.017(4) -0.010(3) -0.001(3) -0.004(3)
C29 0.018(4) 0.014(4) 0.025(5) -0.004(4) -0.004(3) -0.002(3)
C30 0.020(4) 0.025(5) 0.025(5) -0.010(4) -0.005(4) -0.006(4)
C31 0.016(4) 0.029(5) 0.026(5) -0.009(4) -0.005(4) -0.013(4)
C32 0.020(5) 0.025(5) 0.029(5) -0.001(4) -0.015(4) -0.005(4)
C33 0.024(5) 0.014(4) 0.022(5) -0.002(4) -0.008(4) -0.002(4)
C34 0.045(6) 0.039(6) 0.025(5) -0.010(4) -0.008(4) -0.021(5)
O2 0.029(3) 0.015(3) 0.017(3) 0.002(2) -0.014(3) -0.004(3)
O3 0.017(3) 0.020(3) 0.018(3) -0.007(2) -0.004(2) -0.006(2)
N7 0.029(4) 0.014(4) 0.028(4) -0.012(3) -0.004(3) -0.002(3)
O4 0.027(3) 0.012(3) 0.020(3) -0.001(2) -0.001(3) -0.003(3)
O5 0.029(3) 0.017(3) 0.025(3) -0.008(3) -0.008(3) -0.006(3)
O6 0.050(4) 0.015(3) 0.028(3) -0.010(3) -0.018(3) 0.001(3)
O7 0.033(4) 0.045(4) 0.041(4) -0.009(4) -0.015(3) -0.002(3)
C35 0.051(8) 0.050(7) 0.060(8) 0.005(6) -0.028(6) -0.014(6)

loop_
_geom_bond_atom_site_label_1
_geom_bond_site_symmetry_1
_geom_bond_atom_site_label_2
_geom_bond_site_symmetry_2
_geom_bond_distance
_geom_bond_publ_flag
Ni1 . O3 . 2.094(5) yes
Ni1 . N4 . 2.134(6) yes
Ni1 . N1 . 2.137(6) yes
Ni1 . O3 2_767 2.094(5) yes
Ni1 . N4 2_767 2.134(6) yes
Ni1 . N1 2_767 2.137(6) yes
N1 . C7 . 1.356(10) yes
N1 . C3 . 1.351(9) yes
C3 . H31 . 1.000 no
C3 . C4 . 1.399(10) yes
C4 . N2 . 1.402(9) yes
C4 . C5 . 1.407(11) yes
C5 . H51 . 1.000 no
C5 . C6 . 1.375(11) yes
C6 . H61 . 1.000 no
C6 . C7 . 1.390(11) yes
C7 . H71 . 1.000 no
N2 . H81 . 1.011 no
N2 . C9 . 1.381(10) yes
C9 . O1 . 1.235(9) yes
C9 . N3 . 1.369(10) yes
N3 . H101 . 1.011 no
N3 . C11 . 1.424(10) yes
C11 . C16 . 1.390(11) yes
C11 . C12 . 1.374(12) yes
C12 . H121 . 1.000 no
C12 . C13 . 1.389(12) yes
C13 . H131 . 1.000 no
C13 . C14 . 1.398(13) yes
C14 . C17 . 1.531(12) yes
C14 . C15 . 1.360(13) yes
C15 . H151 . 1.000 no
C15 . C16 . 1.362(11) yes
C16 . H161 . 1.000 no
C17 . H173 . 1.000 no
C17 . H172 . 1.000 no
C17 . H171 . 1.000 no
N4 . C24 . 1.332(10) yes
N4 . C20 . 1.347(10) yes
C20 . H201 . 1.000 no
C20 . C21 . 1.400(10) yes
C21 . N5 . 1.393(10) yes
C21 . C22 . 1.382(11) yes
C22 . H221 . 1.000 no
C22 . C23 . 1.388(11) yes
C23 . H231 . 1.000 no
C23 . C24 . 1.396(11) yes
C24 . H241 . 1.000 no
N5 . H251 . 1.008 no
N5 . C26 . 1.405(10) yes
C26 . O2 . 1.220(9) yes
C26 . N6 . 1.363(10) yes
N6 . H271 . 1.007 no
N6 . C28 . 1.416(10) yes
C28 . C33 . 1.388(11) yes
C28 . C29 . 1.403(11) yes
C29 . H291 . 1.000 no
C29 . C30 . 1.382(11) yes
C30 . H301 . 1.000 no
C30 . C31 . 1.387(12) yes
C31 . C34 . 1.519(12) yes
C31 . C32 . 1.401(12) yes
C32 . H321 . 1.000 no
C32 . C33 . 1.391(11) yes
C33 . H331 . 1.000 no
C34 . H343 . 1.000 no
C34 . H342 . 1.000 no
C34 . H341 . 1.000 no
N7 . O6 . 1.234(8) yes
N7 . O5 . 1.271(9) yes
N7 . O4 . 1.243(8) yes
O7 . H32 . 1.248 no
O7 . C35 . 1.410(14) yes
C35 . H423 . 1.010 no
C35 . H422 . 1.010 no
C35 . H421 . 1.006 no
